data_4035640
loop_
_publ_author_name
'Strelnikova, Julia O.'
'Rostovskii, Nikolai V.'
'Starova, Galina L.'
'Khlebnikov, Alexander F.'
'Novikov, Mikhail S.'

_publ_section_title
;
 Rh(II)-Catalyzed Transannulation of 1,2,4-Oxadiazole Derivatives with
 1-Sulfonyl-1,2,3-triazoles: Regioselective Synthesis of
 5-Sulfonamidoimidazoles.
;
_journal_issue 18
_journal_name_full 'The Journal of organic chemistry'
_journal_page_first 11232
_journal_page_last 11244
_journal_paper_doi 10.1021/acs.joc.8b01809
_journal_volume 83
_journal_year 2018
_chemical_formula_moiety 'C24 H20 F N3 O4 S'
_chemical_formula_sum 'C24 H20 F N3 O4 S'
_chemical_formula_weight 465.49
_space_group_crystal_system orthorhombic
_space_group_IT_number 19
_space_group_name_Hall 'P 2ac 2ab'
_space_group_name_H-M_alt 'P 21 21 21'
_atom_sites_solution_hydrogens geom
_atom_sites_solution_primary iterative
_audit_creation_date 2018-05-08
_audit_creation_method
;
Olex2 1.2
(compiled 2018.04.03 svn.r3497 for OlexSys, GUI svn.r5486)
;
_cell_angle_alpha 90
_cell_angle_beta 90
_cell_angle_gamma 90
_cell_formula_units_Z 4
_cell_length_a 5.6211(5)
_cell_length_b 10.3200(13)
_cell_length_c 36.416(5)
_cell_measurement_reflns_used 908
_cell_measurement_temperature 100(2)
_cell_measurement_theta_max 23.9730
_cell_measurement_theta_min 3.4240
_cell_volume 2112.5(4)
_computing_cell_refinement
;
CrysAlisPro, Agilent Technologies,
Version 1.171.36.32 (release 02-08-2013 CrysAlis171 .NET)
(compiled Aug  2 2013,16:46:58)
;
_computing_data_collection
;
CrysAlisPro, Agilent Technologies,
Version 1.171.36.32 (release 02-08-2013 CrysAlis171 .NET)
(compiled Aug  2 2013,16:46:58)
;
_computing_data_reduction
;
CrysAlisPro, Agilent Technologies,
Version 1.171.36.32 (release 02-08-2013 CrysAlis171 .NET)
(compiled Aug  2 2013,16:46:58)
;
_computing_molecular_graphics 'Olex2 (Dolomanov et al., 2009)'
_computing_publication_material 'Olex2 (Dolomanov et al., 2009)'
_computing_structure_refinement 'ShelXL (Sheldrick, 2015)'
_computing_structure_solution
;
Superflip (Palatinus & Chapuis, 2007;Palatinus & van der Lee, 2008;
Palatinus et al., 2012)
;
_diffrn_ambient_temperature 100(2)
_diffrn_detector_area_resol_mean 16.2096
_diffrn_measured_fraction_theta_full 0.995
_diffrn_measured_fraction_theta_max 0.996
_diffrn_measurement_details
;
#__ type_ start__ end____ width___ exp.time_
  1 omega  -52.00   29.00   1.0000  200.0000
omega____ theta____ kappa____ phi______ frames
    -      -22.2678   77.0000   30.0000 81

#__ type_ start__ end____ width___ exp.time_
  2 omega   36.00   72.00   1.0000  200.0000
omega____ theta____ kappa____ phi______ frames
    -       23.2053   77.0000 -180.0000 36

#__ type_ start__ end____ width___ exp.time_
  3 omega   49.00   89.00   1.0000  200.0000
omega____ theta____ kappa____ phi______ frames
    -       23.2053   77.0000 -150.0000 40
;
_diffrn_measurement_device_type 'Xcalibur, Eos'
_diffrn_measurement_method '\w scans'
_diffrn_orient_matrix_UB_11 0.1161494000
_diffrn_orient_matrix_UB_12 0.0248860000
_diffrn_orient_matrix_UB_13 0.0028597000
_diffrn_orient_matrix_UB_21 -0.0480318000
_diffrn_orient_matrix_UB_22 0.0630337000
_diffrn_orient_matrix_UB_23 0.0022472000
_diffrn_orient_matrix_UB_31 -0.0117497000
_diffrn_orient_matrix_UB_32 -0.0112681000
_diffrn_orient_matrix_UB_33 0.0191367000
_diffrn_radiation_monochromator graphite
_diffrn_radiation_type MoK\a
_diffrn_radiation_wavelength 0.71073
_diffrn_reflns_av_R_equivalents 0.0582
_diffrn_reflns_av_unetI/netI 0.1541
_diffrn_reflns_Laue_measured_fraction_full 0.995
_diffrn_reflns_Laue_measured_fraction_max 0.996
_diffrn_reflns_limit_h_max 7
_diffrn_reflns_limit_h_min -4
_diffrn_reflns_limit_k_max 13
_diffrn_reflns_limit_k_min -6
_diffrn_reflns_limit_l_max 47
_diffrn_reflns_limit_l_min -37
_diffrn_reflns_number 6488
_diffrn_reflns_point_group_measured_fraction_full 0.957
_diffrn_reflns_point_group_measured_fraction_max 0.945
_diffrn_reflns_theta_full 25.242
_diffrn_reflns_theta_max 27.494
_diffrn_reflns_theta_min 2.984
_diffrn_source 'Enhance (Mo) X-ray Source'
_exptl_absorpt_coefficient_mu 0.201
_exptl_absorpt_correction_T_max 1.00000
_exptl_absorpt_correction_T_min 0.26168
_exptl_absorpt_correction_type multi-scan
_exptl_absorpt_process_details
;
CrysAlisPro, Agilent Technologies,
Version 1.171.36.32 (release 02-08-2013 CrysAlis171 .NET)
(compiled Aug  2 2013,16:46:58)
Empirical absorption correction using spherical harmonics,
 implemented in SCALE3 ABSPACK scaling algorithm.
;
_exptl_crystal_colour colorless
_exptl_crystal_density_diffrn 1.464
_exptl_crystal_description prizm
_exptl_crystal_F_000 968
_exptl_crystal_size_max 0.24
_exptl_crystal_size_mid 0.14
_exptl_crystal_size_min 0.08
_refine_diff_density_max 0.404
_refine_diff_density_min -0.409
_refine_diff_density_rms 0.096
_refine_ls_abs_structure_details
;
 Flack x determined using 719 quotients [(I+)-(I-)]/[(I+)+(I-)]
 (Parsons, Flack and Wagner, Acta Cryst. B69 (2013) 249-259).
;
_refine_ls_abs_structure_Flack -0.17(16)
_refine_ls_extinction_method none
_refine_ls_goodness_of_fit_ref 1.090
_refine_ls_hydrogen_treatment constr
_refine_ls_matrix_type full
_refine_ls_number_parameters 264
_refine_ls_number_reflns 4583
_refine_ls_number_restraints 0
_refine_ls_restrained_S_all 1.090
_refine_ls_R_factor_all 0.1252
_refine_ls_R_factor_gt 0.0883
_refine_ls_shift/su_max 0.000
_refine_ls_shift/su_mean 0.000
_refine_ls_structure_factor_coef Fsqd
_refine_ls_weighting_details 'w=1/[\s^2^(Fo^2^)+(0.0489P)^2^] where P=(Fo^2^+2Fc^2^)/3'
_refine_ls_weighting_scheme calc
_refine_ls_wR_factor_gt 0.1595
_refine_ls_wR_factor_ref 0.1819
_reflns_Friedel_coverage 0.625
_reflns_Friedel_fraction_full 0.902
_reflns_Friedel_fraction_max 0.874
_reflns_number_gt 3194
_reflns_number_total 4583
_reflns_threshold_expression 'I > 2\s(I)'
_cod_data_source_file jo8b01809_si_002.cif
_cod_data_source_block 103-6639-7815_yul1
_cod_database_code 4035640
_shelx_shelxl_version_number 2014/7
_chemical_oxdiff_formula 'C24 H20 F N3 O4 S'
_shelx_space_group_comment
;
The symmetry employed for this shelxl refinement is uniquely defined
by the following loop, which should always be used as a source of
symmetry information in preference to the above space-group names.
They are only intended as comments.
;
_reflns_odcompleteness_completeness 99.65
_reflns_odcompleteness_iscentric 1
_reflns_odcompleteness_theta 28.51
_olex2_refinement_description
;
1. Others
 Fixed Uiso: H3(0.02) H10(0.023) H11(0.019) H13(0.02) H23(0.021) H14(0.025)
 H19(0.02) H20(0.024) H17(0.021) H8(0.024) H15(0.025) H22(0.023) H16(0.029)
 H7(0.021) H5A(0.042) H5B(0.042) H5C(0.042) H24A(0.046) H24B(0.046) H24C(0.046)
 Fixed X: H3(0.7335) H10(-0.5264) H11(-0.2269) H13(0.81) H23(0.2238)
 H14(0.9611) H19(0.8684) H20(0.9263) H17(0.2417) H8(-0.1935) H15(0.7554)
 H22(0.2863) H16(0.4026) H7(0.0958) H5A(-0.0087) H5B(0.02) H5C(-0.2292)
 H24A(0.8268) H24B(0.565) H24C(0.6228)
 Fixed Y: H3(0.7794) H10(0.546) H11(0.5133) H13(0.5418) H23(0.6061)
 H14(0.3714) H19(0.7548) H20(0.587) H17(0.3243) H8(0.8675) H15(0.1752)
 H22(0.4384) H16(0.153) H7(0.8374) H5A(1.0878) H5B(1.0971) H5C(1.0657)
 H24A(0.3619) H24B(0.3129) H24C(0.4162)
 Fixed Z: H3(0.3695) H10(0.2541) H11(0.2973) H13(0.3871) H23(0.4375)
 H14(0.4207) H19(0.4627) H20(0.5038) H17(0.3588) H8(0.2187) H15(0.4225)
 H22(0.4798) H16(0.3917) H7(0.2631) H5A(0.3095) H5B(0.3523) H5C(0.3351)
 H24A(0.5223) H24B(0.5171) H24C(0.5473)
;
_olex2_submission_special_instructions 'No special instructions were received'

loop_
_space_group_symop_operation_xyz
'x, y, z'
'-x+1/2, -y, z+1/2'
'x+1/2, -y+1/2, -z'
'-x, y+1/2, -z+1/2'

loop_
_atom_site_label
_atom_site_type_symbol
_atom_site_fract_x
_atom_site_fract_y
_atom_site_fract_z
_atom_site_U_iso_or_equiv
_atom_site_adp_type
_atom_site_occupancy
_atom_site_site_symmetry_order
_atom_site_calc_flag
_atom_site_refinement_flags_posn
S1 S 0.4895(4) 0.82320(18) 0.41544(5) 0.0187(4) Uani 1 1 d .
F1 F -0.5626(7) 0.7293(4) 0.20835(12) 0.0248(11) Uani 1 1 d .
O3 O 0.2360(9) 0.8408(5) 0.41188(14) 0.0187(4) Uani 1 1 d .
O2 O -0.0066(9) 0.9148(4) 0.33421(13) 0.0149(6) Uani 1 1 d .
O4 O 0.6436(9) 0.9290(5) 0.42456(13) 0.0187(4) Uani 1 1 d .
O1 O 0.3850(8) 0.9680(5) 0.33018(15) 0.0215(13) Uani 1 1 d .
N1 N 0.2685(10) 0.7543(5) 0.33081(16) 0.0149(6) Uani 1 1 d .
N3 N 0.5889(10) 0.7655(6) 0.37615(15) 0.0165(14) Uani 1 1 d .
H3 H 0.7335 0.7794 0.3695 0.020 Uiso 1 1 calc R
N2 N 0.2093(10) 0.5418(6) 0.32647(16) 0.0143(13) Uani 1 1 d .
C4 C 0.2240(13) 0.8912(7) 0.3315(2) 0.0149(6) Uani 1 1 d .
C12 C 0.5067(14) 0.4548(7) 0.37010(18) 0.0158(15) Uani 1 1 d .
C2 C 0.3917(13) 0.5635(7) 0.3513(2) 0.0149(6) Uani 1 1 d .
C10 C -0.4012(13) 0.6045(7) 0.2562(2) 0.0189(17) Uani 1 1 d .
H10 H -0.5264 0.5460 0.2541 0.023 Uiso 1 1 calc R
C11 C -0.2238(12) 0.5864(7) 0.28239(19) 0.0157(16) Uani 1 1 d .
H11 H -0.2269 0.5133 0.2973 0.019 Uiso 1 1 calc R
C6 C -0.0422(12) 0.6767(7) 0.28636(18) 0.0138(15) Uani 1 1 d .
C13 C 0.7253(12) 0.4645(7) 0.3884(2) 0.0163(16) Uani 1 1 d .
H13 H 0.8100 0.5418 0.3871 0.020 Uiso 1 1 calc R
C1 C 0.1389(14) 0.6552(7) 0.3149(2) 0.0176(16) Uani 1 1 d .
C18 C 0.5389(12) 0.6965(7) 0.44714(18) 0.0139(15) Uani 1 1 d .
C3 C 0.4366(12) 0.6939(7) 0.35371(19) 0.0149(6) Uani 1 1 d .
C23 C 0.3636(13) 0.6022(7) 0.4511(2) 0.0175(17) Uani 1 1 d .
H23 H 0.2238 0.6061 0.4375 0.021 Uiso 1 1 calc R
C14 C 0.8178(14) 0.3622(7) 0.4082(2) 0.0211(18) Uani 1 1 d .
H14 H 0.9611 0.3714 0.4207 0.025 Uiso 1 1 calc R
C9 C -0.3874(13) 0.7100(7) 0.23375(19) 0.0177(16) Uani 1 1 d .
C19 C 0.7520(13) 0.6920(7) 0.46611(18) 0.0168(16) Uani 1 1 d .
H19 H 0.8684 0.7548 0.4627 0.020 Uiso 1 1 calc R
C20 C 0.7855(14) 0.5906(7) 0.4904(2) 0.0204(18) Uani 1 1 d .
H20 H 0.9263 0.5870 0.5038 0.024 Uiso 1 1 calc R
C17 C 0.3852(13) 0.3346(7) 0.37120(19) 0.0175(16) Uani 1 1 d .
H17 H 0.2417 0.3243 0.3588 0.021 Uiso 1 1 calc R
C8 C -0.2020(13) 0.7985(7) 0.2350(2) 0.0201(17) Uani 1 1 d .
H8 H -0.1935 0.8675 0.2187 0.024 Uiso 1 1 calc R
C15 C 0.6941(13) 0.2447(7) 0.4093(2) 0.0207(17) Uani 1 1 d .
H15 H 0.7554 0.1752 0.4225 0.025 Uiso 1 1 calc R
C22 C 0.4029(13) 0.5010(7) 0.4761(2) 0.0195(17) Uani 1 1 d .
H22 H 0.2863 0.4384 0.4798 0.023 Uiso 1 1 calc R
C16 C 0.4826(14) 0.2318(7) 0.3909(2) 0.0238(18) Uani 1 1 d .
H16 H 0.4026 0.1530 0.3917 0.029 Uiso 1 1 calc R
C21 C 0.6170(13) 0.4943(7) 0.4955(2) 0.0178(17) Uani 1 1 d .
C7 C -0.0309(13) 0.7797(7) 0.26164(19) 0.0179(16) Uani 1 1 d .
H7 H 0.0958 0.8374 0.2631 0.021 Uiso 1 1 calc R
C5 C -0.0608(13) 1.0532(7) 0.3327(2) 0.028(2) Uani 1 1 d .
H5A H -0.0087 1.0878 0.3095 0.042 Uiso 1 1 calc GR
H5B H 0.0200 1.0971 0.3523 0.042 Uiso 1 1 calc GR
H5C H -0.2292 1.0657 0.3351 0.042 Uiso 1 1 calc GR
C24 C 0.6621(15) 0.3864(8) 0.5231(2) 0.031(2) Uani 1 1 d .
H24A H 0.8268 0.3619 0.5223 0.046 Uiso 1 1 calc GR
H24B H 0.5650 0.3129 0.5171 0.046 Uiso 1 1 calc GR
H24C H 0.6228 0.4162 0.5473 0.046 Uiso 1 1 calc GR

loop_
_atom_site_aniso_label
_atom_site_aniso_U_11
_atom_site_aniso_U_22
_atom_site_aniso_U_33
_atom_site_aniso_U_23
_atom_site_aniso_U_13
_atom_site_aniso_U_12
S1 0.0218(8) 0.0085(7) 0.0258(8) -0.0011(7) -0.0005(9) 0.0008(8)
F1 0.020(2) 0.020(2) 0.034(3) 0.001(2) -0.007(2) 0.001(2)
O3 0.0218(8) 0.0085(7) 0.0258(8) -0.0011(7) -0.0005(9) 0.0008(8)
O2 0.0167(14) 0.0054(13) 0.0226(14) -0.0006(12) -0.0003(13) 0.0013(12)
O4 0.0218(8) 0.0085(7) 0.0258(8) -0.0011(7) -0.0005(9) 0.0008(8)
O1 0.015(3) 0.006(3) 0.044(3) 0.005(2) 0.000(3) -0.003(2)
N1 0.0167(14) 0.0054(13) 0.0226(14) -0.0006(12) -0.0003(13) 0.0013(12)
N3 0.010(3) 0.014(3) 0.025(3) 0.003(3) -0.002(3) 0.000(3)
N2 0.020(3) 0.005(3) 0.018(3) -0.001(2) 0.001(3) 0.003(3)
C4 0.0167(14) 0.0054(13) 0.0226(14) -0.0006(12) -0.0003(13) 0.0013(12)
C12 0.017(3) 0.014(4) 0.016(4) -0.001(3) -0.003(4) 0.004(4)
C2 0.0167(14) 0.0054(13) 0.0226(14) -0.0006(12) -0.0003(13) 0.0013(12)
C10 0.015(4) 0.014(4) 0.027(4) -0.003(3) 0.004(3) -0.001(3)
C11 0.019(4) 0.006(3) 0.022(4) 0.000(3) 0.005(3) 0.003(3)
C6 0.017(4) 0.009(3) 0.016(3) -0.003(3) 0.003(3) 0.002(3)
C13 0.012(3) 0.010(4) 0.027(4) 0.004(3) 0.003(3) 0.001(3)
C1 0.023(4) 0.007(4) 0.023(4) -0.003(3) -0.002(4) 0.001(3)
C18 0.013(4) 0.011(4) 0.018(3) -0.001(3) 0.003(3) -0.005(3)
C3 0.0167(14) 0.0054(13) 0.0226(14) -0.0006(12) -0.0003(13) 0.0013(12)
C23 0.010(3) 0.015(4) 0.027(4) -0.002(3) -0.001(3) -0.005(3)
C14 0.025(4) 0.018(4) 0.020(4) 0.001(3) -0.001(4) 0.002(3)
C9 0.018(4) 0.015(4) 0.019(4) -0.004(3) -0.008(3) 0.007(3)
C19 0.015(4) 0.012(4) 0.023(4) -0.002(3) 0.001(3) -0.002(3)
C20 0.023(4) 0.017(4) 0.021(4) 0.003(3) -0.002(3) 0.005(4)
C17 0.017(4) 0.014(4) 0.021(4) 0.002(3) -0.001(3) 0.002(4)
C8 0.026(4) 0.009(4) 0.025(4) 0.001(3) 0.000(4) -0.005(3)
C15 0.017(4) 0.012(4) 0.033(4) 0.001(4) 0.000(4) 0.005(3)
C22 0.015(4) 0.011(4) 0.032(5) -0.001(3) 0.003(4) 0.001(3)
C16 0.029(4) 0.009(4) 0.034(4) -0.001(3) -0.002(4) 0.001(4)
C21 0.022(4) 0.012(4) 0.019(4) 0.000(3) 0.005(4) -0.005(3)
C7 0.020(4) 0.008(3) 0.026(4) -0.002(3) 0.002(4) 0.003(3)
C5 0.022(4) 0.006(4) 0.058(6) -0.003(4) 0.000(4) 0.001(3)
C24 0.037(5) 0.020(5) 0.036(5) 0.009(4) 0.003(4) 0.001(4)

loop_
_atom_type_symbol
_atom_type_description
_atom_type_scat_dispersion_real
_atom_type_scat_dispersion_imag
_atom_type_scat_source
C C 0.0033 0.0016 'International Tables Vol C Tables 4.2.6.8 and 6.1.1.4'
H H 0.0000 0.0000 'International Tables Vol C Tables 4.2.6.8 and 6.1.1.4'
N N 0.0061 0.0033 'International Tables Vol C Tables 4.2.6.8 and 6.1.1.4'
O O 0.0106 0.0060 'International Tables Vol C Tables 4.2.6.8 and 6.1.1.4'
F F 0.0171 0.0103 'International Tables Vol C Tables 4.2.6.8 and 6.1.1.4'
S S 0.1246 0.1234 'International Tables Vol C Tables 4.2.6.8 and 6.1.1.4'

loop_
_geom_angle_atom_site_label_1
_geom_angle_atom_site_label_2
_geom_angle_atom_site_label_3
_geom_angle
O3 S1 N3 107.6(3)
O3 S1 C18 107.9(3)
O4 S1 O3 121.5(3)
O4 S1 N3 105.8(3)
O4 S1 C18 108.5(3)
N3 S1 C18 104.3(3)
C4 O2 C5 112.4(6)
C1 N1 C4 130.0(6)
C1 N1 C3 106.0(5)
C3 N1 C4 122.9(6)
S1 N3 H3 120.3
C3 N3 S1 119.5(5)
C3 N3 H3 120.3
C1 N2 C2 106.9(6)
O2 C4 N1 110.7(6)
O1 C4 O2 128.2(6)
O1 C4 N1 121.1(6)
C13 C12 C2 123.6(7)
C13 C12 C17 118.2(7)
C17 C12 C2 118.1(6)
N2 C2 C12 120.5(6)
C3 C2 N2 109.7(6)
C3 C2 C12 129.8(7)
C11 C10 H10 120.8
C9 C10 H10 120.8
C9 C10 C11 118.5(7)
C10 C11 H11 119.7
C6 C11 C10 120.5(7)
C6 C11 H11 119.7
C11 C6 C1 118.8(6)
C11 C6 C7 118.5(7)
C7 C6 C1 122.6(7)
C12 C13 H13 119.2
C14 C13 C12 121.6(7)
C14 C13 H13 119.2
N1 C1 C6 123.3(6)
N2 C1 N1 111.5(6)
N2 C1 C6 125.0(7)
C23 C18 S1 118.3(5)
C19 C18 S1 119.2(5)
C19 C18 C23 122.5(7)
N3 C3 N1 121.7(6)
C2 C3 N1 105.8(6)
C2 C3 N3 132.1(7)
C18 C23 H23 120.8
C18 C23 C22 118.4(7)
C22 C23 H23 120.8
C13 C14 H14 120.3
C13 C14 C15 119.4(7)
C15 C14 H14 120.3
F1 C9 C8 118.0(6)
C10 C9 F1 118.8(7)
C10 C9 C8 123.2(7)
C18 C19 H19 121.2
C20 C19 C18 117.6(7)
C20 C19 H19 121.2
C19 C20 H20 118.8
C19 C20 C21 122.4(7)
C21 C20 H20 118.8
C12 C17 H17 120.3
C16 C17 C12 119.4(7)
C16 C17 H17 120.3
C9 C8 H8 121.4
C7 C8 C9 117.1(7)
C7 C8 H8 121.4
C14 C15 H15 120.0
C16 C15 C14 120.1(7)
C16 C15 H15 120.0
C23 C22 H22 120.0
C21 C22 C23 120.1(7)
C21 C22 H22 120.0
C17 C16 H16 119.4
C15 C16 C17 121.3(7)
C15 C16 H16 119.4
C20 C21 C22 118.9(7)
C20 C21 C24 120.1(7)
C22 C21 C24 120.9(7)
C6 C7 H7 119.1
C8 C7 C6 121.9(7)
C8 C7 H7 119.1
O2 C5 H5A 109.5
O2 C5 H5B 109.5
O2 C5 H5C 109.5
H5A C5 H5B 109.5
H5A C5 H5C 109.5
H5B C5 H5C 109.5
C21 C24 H24A 109.5
C21 C24 H24B 109.5
C21 C24 H24C 109.5
H24A C24 H24B 109.5
H24A C24 H24C 109.5
H24B C24 H24C 109.5

loop_
_geom_bond_atom_site_label_1
_geom_bond_atom_site_label_2
_geom_bond_distance
S1 O3 1.442(5)
S1 O4 1.433(5)
S1 N3 1.648(6)
S1 C18 1.766(7)
F1 C9 1.366(8)
O2 C4 1.323(8)
O2 C5 1.462(8)
O1 C4 1.203(8)
N1 C4 1.435(8)
N1 C1 1.383(9)
N1 C3 1.406(8)
N3 H3 0.8600
N3 C3 1.395(8)
N2 C2 1.385(9)
N2 C1 1.305(9)
C12 C2 1.465(9)
C12 C13 1.401(10)
C12 C17 1.417(10)
C2 C3 1.372(9)
C10 H10 0.9300
C10 C11 1.392(10)
C10 C9 1.365(10)
C11 H11 0.9300
C11 C6 1.389(9)
C6 C1 1.471(9)
C6 C7 1.395(9)
C13 H13 0.9300
C13 C14 1.381(10)
C18 C23 1.393(9)
C18 C19 1.384(9)
C23 H23 0.9300
C23 C22 1.403(10)
C14 H14 0.9300
C14 C15 1.399(10)
C9 C8 1.386(10)
C19 H19 0.9300
C19 C20 1.382(10)
C20 H20 0.9300
C20 C21 1.386(10)
C17 H17 0.9300
C17 C16 1.393(10)
C8 H8 0.9300
C8 C7 1.379(10)
C15 H15 0.9300
C15 C16 1.370(10)
C22 H22 0.9300
C22 C21 1.398(10)
C16 H16 0.9300
C21 C24 1.520(10)
C7 H7 0.9300
C5 H5A 0.9600
C5 H5B 0.9600
C5 H5C 0.9600
C24 H24A 0.9600
C24 H24B 0.9600
C24 H24C 0.9600

loop_
_geom_torsion_atom_site_label_1
_geom_torsion_atom_site_label_2
_geom_torsion_atom_site_label_3
_geom_torsion_atom_site_label_4
_geom_torsion
S1 N3 C3 N1 79.8(8)
S1 N3 C3 C2 -91.7(9)
S1 C18 C23 C22 179.7(5)
S1 C18 C19 C20 -179.3(5)
F1 C9 C8 C7 178.0(6)
O3 S1 N3 C3 -26.7(6)
O3 S1 C18 C23 26.9(6)
O3 S1 C18 C19 -155.3(6)
O4 S1 N3 C3 -158.0(5)
O4 S1 C18 C23 160.3(6)
O4 S1 C18 C19 -21.9(7)
N3 S1 C18 C23 -87.3(6)
N3 S1 C18 C19 90.5(6)
N2 C2 C3 N1 2.7(8)
N2 C2 C3 N3 175.1(7)
C4 N1 C1 N2 -166.9(7)
C4 N1 C1 C6 17.4(12)
C4 N1 C3 N3 -6.5(10)
C4 N1 C3 C2 166.9(6)
C12 C2 C3 N1 -177.9(7)
C12 C2 C3 N3 -5.5(14)
C12 C13 C14 C15 1.8(11)
C12 C17 C16 C15 -0.1(11)
C2 N2 C1 N1 0.3(8)
C2 N2 C1 C6 176.0(7)
C2 C12 C13 C14 174.8(7)
C2 C12 C17 C16 -175.8(7)
C10 C11 C6 C1 178.8(7)
C10 C11 C6 C7 -5.2(10)
C10 C9 C8 C7 -2.8(11)
C11 C10 C9 F1 -179.1(6)
C11 C10 C9 C8 1.7(11)
C11 C6 C1 N1 -154.6(7)
C11 C6 C1 N2 30.2(11)
C11 C6 C7 C8 4.1(10)
C13 C12 C2 N2 164.1(7)
C13 C12 C2 C3 -15.3(13)
C13 C12 C17 C16 1.6(10)
C13 C14 C15 C16 -0.2(11)
C1 N1 C4 O2 36.6(11)
C1 N1 C4 O1 -144.5(8)
C1 N1 C3 N3 -175.8(6)
C1 N1 C3 C2 -2.4(8)
C1 N2 C2 C12 178.6(7)
C1 N2 C2 C3 -1.9(8)
C1 C6 C7 C8 179.9(7)
C18 S1 N3 C3 87.7(6)
C18 C23 C22 C21 -2.0(11)
C18 C19 C20 C21 1.3(11)
C3 N1 C4 O2 -129.9(7)
C3 N1 C4 O1 49.0(11)
C3 N1 C1 N2 1.3(8)
C3 N1 C1 C6 -174.4(6)
C23 C18 C19 C20 -1.6(11)
C23 C22 C21 C20 1.8(11)
C23 C22 C21 C24 179.3(7)
C14 C15 C16 C17 -0.6(12)
C9 C10 C11 C6 2.4(11)
C9 C8 C7 C6 -0.1(11)
C19 C18 C23 C22 1.9(11)
C19 C20 C21 C22 -1.5(11)
C19 C20 C21 C24 -179.0(7)
C17 C12 C2 N2 -18.7(10)
C17 C12 C2 C3 161.9(8)
C17 C12 C13 C14 -2.4(11)
C7 C6 C1 N1 29.5(11)
C7 C6 C1 N2 -145.6(7)
C5 O2 C4 O1 4.7(11)
C5 O2 C4 N1 -176.4(6)
